data_2235398
loop_
_publ_author_name
'Zhu, Hong-lin'

_publ_section_title
;
 Poly[[triaqua(\m~3~-pyridine-2,4,6-tricarboxylato)terbium(III)]
 monohydrate]
;
_journal_coeditor_code CV5315
_journal_issue 7
_journal_name_full 'Acta Crystallographica Section E'
_journal_page_first m1017
_journal_paper_doi 10.1107/S1600536812028929
_journal_volume 68
_journal_year 2012
_chemical_formula_iupac '[Tb (C8 H2 N O6) (H2 O)3], H2 O'
_chemical_formula_moiety 'C8 H8 N O9 Tb, H2 O'
_chemical_formula_sum 'C8 H10 N O10 Tb'
_chemical_formula_weight 439.09
_chemical_name_systematic
;
Poly[[triaqua(\m~3~-pyridine-2,4,6-tricarboxylato)terbium(III)] monohydrate]
;
_space_group_IT_number 14
_symmetry_cell_setting monoclinic
_symmetry_space_group_name_Hall '-P 2ybc'
_symmetry_space_group_name_H-M 'P 1 21/c 1'
_atom_sites_solution_hydrogens geom
_atom_sites_solution_primary direct
_atom_sites_solution_secondary difmap
_audit_creation_method SHELXL-97
_cell_angle_alpha 90.00
_cell_angle_beta 96.43(3)
_cell_angle_gamma 90.00
_cell_formula_units_Z 4
_cell_length_a 11.936(2)
_cell_length_b 7.3343(15)
_cell_length_c 13.516(3)
_cell_measurement_reflns_used 9883
_cell_measurement_temperature 293(2)
_cell_measurement_theta_max 27.42
_cell_measurement_theta_min 3.03
_cell_volume 1175.8(4)
_computing_cell_refinement 'RAPID-AUTO (Rigaku, 1998)'
_computing_data_collection 'RAPID-AUTO (Rigaku, 1998)'
_computing_data_reduction 'CrystalStructure (Rigaku/MSC, 2004)'
_computing_molecular_graphics 'SHELXTL (Sheldrick, 2008)'
_computing_publication_material 'SHELXL97 (Sheldrick, 2008)'
_computing_structure_refinement 'SHELXL97 (Sheldrick, 2008)'
_computing_structure_solution 'SHELXS97 (Sheldrick, 2008)'
_diffrn_ambient_temperature 293(2)
_diffrn_detector_area_resol_mean 0
_diffrn_measured_fraction_theta_full 0.996
_diffrn_measured_fraction_theta_max 0.996
_diffrn_measurement_device_type 'Rigaku R-AXIS RAPID'
_diffrn_measurement_method '\w scan'
_diffrn_radiation_monochromator graphite
_diffrn_radiation_source 'fine-focus sealed tube'
_diffrn_radiation_type MoK\a
_diffrn_radiation_wavelength 0.71073
_diffrn_reflns_av_R_equivalents 0.0664
_diffrn_reflns_av_sigmaI/netI 0.0574
_diffrn_reflns_limit_h_max 15
_diffrn_reflns_limit_h_min -15
_diffrn_reflns_limit_k_max 9
_diffrn_reflns_limit_k_min -9
_diffrn_reflns_limit_l_max 15
_diffrn_reflns_limit_l_min -17
_diffrn_reflns_number 10998
_diffrn_reflns_theta_full 27.42
_diffrn_reflns_theta_max 27.42
_diffrn_reflns_theta_min 3.03
_diffrn_standards_decay_% 0
_diffrn_standards_interval_time 0
_diffrn_standards_number 0
_exptl_absorpt_coefficient_mu 6.070
_exptl_absorpt_correction_T_max 0.183
_exptl_absorpt_correction_T_min 0.164
_exptl_absorpt_correction_type multi-scan
_exptl_absorpt_process_details '(ABSCOR; Higashi, 1995)'
_exptl_crystal_colour Colorless
_exptl_crystal_density_diffrn 2.480
_exptl_crystal_density_method 'not measured'
_exptl_crystal_description Block
_exptl_crystal_F_000 840
_exptl_crystal_size_max 0.32
_exptl_crystal_size_mid 0.30
_exptl_crystal_size_min 0.28
_refine_diff_density_max 2.179
_refine_diff_density_min -1.109
_refine_ls_extinction_coef 0.0031(4)
_refine_ls_extinction_expression Fc^*^=kFc[1+0.001xFc^2^\l^3^/sin(2\q)]^-1/4^
_refine_ls_extinction_method 'SHELXL97 (Sheldrick, 2008)'
_refine_ls_goodness_of_fit_ref 1.060
_refine_ls_hydrogen_treatment constr
_refine_ls_matrix_type full
_refine_ls_number_parameters 182
_refine_ls_number_reflns 2664
_refine_ls_number_restraints 0
_refine_ls_restrained_S_all 1.060
_refine_ls_R_factor_all 0.0297
_refine_ls_R_factor_gt 0.0284
_refine_ls_shift/su_max 0.001
_refine_ls_shift/su_mean 0.000
_refine_ls_structure_factor_coef Fsqd
_refine_ls_weighting_details 'calc w=1/[\s^2^(Fo^2^)+(0.0172P)^2^+1.9544P] where P=(Fo^2^+2Fc^2^)/3'
_refine_ls_weighting_scheme calc
_refine_ls_wR_factor_gt 0.0662
_refine_ls_wR_factor_ref 0.0669
_reflns_number_gt 2528
_reflns_number_total 2664
_reflns_threshold_expression I>2sigma(I)
_cod_data_source_file cv5315.cif
_cod_data_source_block I
_cod_original_sg_symbol_H-M 'P 21/c'
_cod_database_code 2235398
_cod_database_fobs_code 2235398

loop_
_symmetry_equiv_pos_as_xyz
'x, y, z'
'-x, y+1/2, -z+1/2'
'-x, -y, -z'
'x, -y-1/2, z-1/2'

loop_
_atom_site_type_symbol
_atom_site_label
_atom_site_fract_x
_atom_site_fract_y
_atom_site_fract_z
_atom_site_U_iso_or_equiv
_atom_site_adp_type
_atom_site_calc_flag
_atom_site_occupancy
_atom_site_symmetry_multiplicity
Tb Tb 0.285028(12) 1.21386(2) 0.704284(11) 0.01088(9) Uani d 1 1
N N 0.2959(2) 1.0044(4) 0.8499(2) 0.0132(5) Uani d 1 1
C C1 0.3926(3) 0.9190(5) 0.8812(2) 0.0140(6) Uani d 1 1
C C2 0.3992(3) 0.7853(5) 0.9547(3) 0.0165(7) Uani d 1 1
H H2A 0.4669 0.7266 0.9750 0.020 Uiso d 1 1
C C3 0.3023(3) 0.7424(5) 0.9978(3) 0.0167(7) Uani d 1 1
C C4 0.2025(3) 0.8380(5) 0.9689(3) 0.0160(7) Uani d 1 1
H H4A 0.1382 0.8183 1.0000 0.019 Uiso d 1 1
C C5 0.2033(3) 0.9641(5) 0.8917(2) 0.0141(7) Uani d 1 1
C C6 0.4904(3) 0.9703(4) 0.8255(2) 0.0137(6) Uani d 1 1
O O1 0.4681(2) 1.0675(4) 0.74843(18) 0.0186(5) Uani d 1 1
O O2 0.58643(19) 0.9109(3) 0.85646(18) 0.0168(5) Uani d 1 1
C C7 0.2986(3) 0.5894(5) 1.0710(2) 0.0162(7) Uani d 1 1
O O3 0.3445(2) 0.4402(4) 1.05122(18) 0.0209(5) Uani d 1 1
O O4 0.2479(2) 0.6092(4) 1.14653(19) 0.0238(6) Uani d 1 1
C C8 0.0984(3) 1.0619(5) 0.8451(3) 0.0163(7) Uani d 1 1
O O5 0.0075(2) 1.0267(4) 0.8774(2) 0.0250(6) Uani d 1 1
O O6 0.1127(2) 1.1688(4) 0.7744(2) 0.0228(6) Uani d 1 1
O O7 0.1990(2) 1.5188(4) 0.7163(2) 0.0262(6) Uani d 1 1
H H7A 0.1317 1.5476 0.7166 0.031 Uiso d 1 1
H H7B 0.2563 1.5872 0.7231 0.031 Uiso d 1 1
O O8 0.1356(3) 1.2471(4) 0.5676(2) 0.0296(7) Uani d 1 1
H H8A 0.0844 1.3275 0.5632 0.050 Uiso d 1 1
H H8B 0.1167 1.1746 0.5237 0.050 Uiso d 1 1
O O9 0.3781(2) 1.3706(4) 0.85261(19) 0.0243(6) Uani d 1 1
H H9A 0.4225 1.4272 0.8240 0.029 Uiso d 1 1
H H9B 0.3690 1.3909 0.9095 0.029 Uiso d 1 1
O O10 0.0703(4) 0.4780(5) 0.9079(3) 0.0481(9) Uani d 1 1
H H10A 0.0413 0.4022 0.8662 0.058 Uiso d 1 1
H H10B 0.1358 0.4736 0.8891 0.058 Uiso d 1 1

loop_
_atom_site_aniso_label
_atom_site_aniso_U_11
_atom_site_aniso_U_22
_atom_site_aniso_U_33
_atom_site_aniso_U_12
_atom_site_aniso_U_13
_atom_site_aniso_U_23
Tb 0.00838(12) 0.01147(13) 0.01279(13) -0.00008(5) 0.00110(8) 0.00033(5)
N 0.0100(13) 0.0133(13) 0.0162(13) -0.0010(11) 0.0007(11) 0.0008(11)
C1 0.0118(15) 0.0129(16) 0.0164(15) 0.0003(12) -0.0022(13) -0.0011(12)
C2 0.0119(17) 0.0182(19) 0.0188(18) 0.0026(12) -0.0008(15) 0.0034(12)
C3 0.0205(18) 0.0126(15) 0.0168(18) 0.0009(14) 0.0015(16) 0.0023(13)
C4 0.0133(16) 0.0159(17) 0.0200(17) 0.0012(13) 0.0073(14) 0.0029(14)
C5 0.0141(15) 0.0150(17) 0.0127(15) 0.0000(12) 0.0000(13) 0.0005(12)
C6 0.0140(15) 0.0084(15) 0.0185(16) 0.0013(12) 0.0015(13) -0.0025(12)
O1 0.0135(11) 0.0220(13) 0.0209(12) 0.0040(10) 0.0048(10) 0.0084(10)
O2 0.0109(11) 0.0172(13) 0.0215(12) 0.0043(9) -0.0015(10) -0.0011(10)
C7 0.0151(16) 0.0159(17) 0.0173(16) -0.0001(13) 0.0001(14) 0.0042(13)
O3 0.0251(13) 0.0172(13) 0.0209(12) 0.0047(10) 0.0049(11) 0.0059(10)
O4 0.0320(15) 0.0197(14) 0.0214(13) 0.0071(11) 0.0108(12) 0.0069(10)
C8 0.0132(15) 0.0160(16) 0.0200(16) 0.0008(13) 0.0027(14) 0.0017(13)
O5 0.0092(11) 0.0335(16) 0.0321(14) -0.0009(10) 0.0022(11) 0.0106(12)
O6 0.0162(12) 0.0288(15) 0.0242(14) 0.0063(11) 0.0052(11) 0.0133(11)
O7 0.0150(12) 0.0184(14) 0.0441(17) 0.0012(10) -0.0016(12) 0.0001(12)
O8 0.0257(16) 0.0348(16) 0.0257(16) 0.0121(12) -0.0084(14) -0.0057(12)
O9 0.0280(14) 0.0269(15) 0.0180(12) -0.0104(12) 0.0029(11) -0.0044(11)
O10 0.067(2) 0.041(2) 0.0368(17) 0.0117(18) 0.0046(18) -0.0032(15)

loop_
_atom_type_symbol
_atom_type_description
_atom_type_scat_dispersion_real
_atom_type_scat_dispersion_imag
_atom_type_scat_source
C C 0.0033 0.0016 'International Tables Vol C Tables 4.2.6.8 and 6.1.1.4'
H H 0.0000 0.0000 'International Tables Vol C Tables 4.2.6.8 and 6.1.1.4'
N N 0.0061 0.0033 'International Tables Vol C Tables 4.2.6.8 and 6.1.1.4'
O O 0.0106 0.0060 'International Tables Vol C Tables 4.2.6.8 and 6.1.1.4'
Tb Tb -0.1723 4.1537 'International Tables Vol C Tables 4.2.6.8 and 6.1.1.4'

loop_
_geom_angle_atom_site_label_1
_geom_angle_atom_site_label_2
_geom_angle_atom_site_label_3
_geom_angle_site_symmetry_1
_geom_angle_site_symmetry_3
_geom_angle
O2 Tb O6 2_656 . 149.38(9)
O2 Tb O8 2_656 . 97.26(11)
O6 Tb O8 . . 73.97(11)
O2 Tb O1 2_656 . 75.64(9)
O6 Tb O1 . . 128.99(8)
O8 Tb O1 . . 141.98(10)
O2 Tb O9 2_656 . 75.06(9)
O6 Tb O9 . . 94.10(10)
O8 Tb O9 . . 142.78(10)
O1 Tb O9 . . 72.40(10)
O2 Tb O7 2_656 . 75.90(9)
O6 Tb O7 . . 73.49(10)
O8 Tb O7 . . 71.63(10)
O1 Tb O7 . . 138.26(9)
O9 Tb O7 . . 71.18(9)
O2 Tb N 2_656 . 133.27(9)
O6 Tb N . . 64.57(9)
O8 Tb N . . 129.16(11)
O1 Tb N . . 64.56(9)
O9 Tb N . . 70.47(9)
O7 Tb N . . 119.42(10)
O2 Tb O4 2_656 4_575 125.16(9)
O6 Tb O4 . 4_575 82.13(10)
O8 Tb O4 . 4_575 76.72(10)
O1 Tb O4 . 4_575 77.54(9)
O9 Tb O4 . 4_575 137.60(9)
O7 Tb O4 . 4_575 144.19(9)
N Tb O4 . 4_575 69.89(9)
O2 Tb O3 2_656 4_575 74.43(9)
O6 Tb O3 . 4_575 126.72(10)
O8 Tb O3 . 4_575 70.88(10)
O1 Tb O3 . 4_575 71.25(9)
O9 Tb O3 . 4_575 137.04(9)
O7 Tb O3 . 4_575 127.92(9)
N Tb O3 . 4_575 112.14(9)
O4 Tb O3 4_575 4_575 51.80(9)
O2 Tb C7 2_656 4_575 100.00(10)
O6 Tb C7 . 4_575 104.70(10)
O8 Tb C7 . 4_575 71.93(10)
O1 Tb C7 . 4_575 72.68(9)
O9 Tb C7 . 4_575 144.85(10)
O7 Tb C7 . 4_575 142.43(9)
N Tb C7 . 4_575 90.95(10)
O4 Tb C7 4_575 4_575 25.75(10)
O3 Tb C7 4_575 4_575 26.05(9)
C5 N C1 . . 119.3(3)
C5 N Tb . . 120.1(2)
C1 N Tb . . 120.3(2)
N C1 C2 . . 122.2(3)
N C1 C6 . . 114.5(3)
C2 C1 C6 . . 123.2(3)
C3 C2 C1 . . 118.5(3)
C3 C2 H2A . . 120.6
C1 C2 H2A . . 120.9
C2 C3 C4 . . 119.5(3)
C2 C3 C7 . . 122.3(3)
C4 C3 C7 . . 118.2(3)
C5 C4 C3 . . 117.6(3)
C5 C4 H4A . . 121.2
C3 C4 H4A . . 121.2
N C5 C4 . . 122.7(3)
N C5 C8 . . 113.9(3)
C4 C5 C8 . . 123.3(3)
O2 C6 O1 . . 124.9(3)
O2 C6 C1 . . 118.5(3)
O1 C6 C1 . . 116.6(3)
C6 O1 Tb . . 123.2(2)
C6 O2 Tb . 2_646 135.5(2)
O4 C7 O3 . . 122.2(3)
O4 C7 C3 . . 120.2(3)
O3 C7 C3 . . 117.6(3)
O4 C7 Tb . 4_576 60.86(18)
O3 C7 Tb . 4_576 61.32(18)
C3 C7 Tb . 4_576 177.3(2)
C7 O3 Tb . 4_576 92.6(2)
C7 O4 Tb . 4_576 93.4(2)
O5 C8 O6 . . 126.4(3)
O5 C8 C5 . . 118.0(3)
O6 C8 C5 . . 115.6(3)
C8 O6 Tb . . 125.7(2)
Tb O7 H7A . . 129.7
Tb O7 H7B . . 101.9
H7A O7 H7B . . 128.4
Tb O8 H8A . . 125.8
Tb O8 H8B . . 127.7
H8A O8 H8B . . 105.4
Tb O9 H9A . . 96.4
Tb O9 H9B . . 140.3
H9A O9 H9B . . 122.1
H10A O10 H10B . . 95.6

loop_
_geom_bond_atom_site_label_1
_geom_bond_atom_site_label_2
_geom_bond_site_symmetry_2
_geom_bond_distance
Tb O2 2_656 2.324(2)
Tb O6 . 2.382(3)
Tb O8 . 2.432(3)
Tb O1 . 2.448(2)
Tb O9 . 2.465(3)
Tb O7 . 2.474(3)
Tb N . 2.488(3)
Tb O4 4_575 2.518(3)
Tb O3 4_575 2.528(3)
Tb C7 4_575 2.878(3)
N C5 . 1.329(4)
N C1 . 1.340(4)
C1 C2 . 1.392(5)
C1 C6 . 1.506(5)
C2 C3 . 1.387(6)
C2 H2A . 0.9293
C3 C4 . 1.400(5)
C3 C7 . 1.500(5)
C4 C5 . 1.396(5)
C4 H4A . 0.9271
C5 C8 . 1.518(4)
C6 O2 . 1.253(4)
C6 O1 . 1.266(4)
O2 Tb 2_646 2.324(2)
C7 O4 . 1.253(4)
C7 O3 . 1.266(4)
C7 Tb 4_576 2.878(3)
O3 Tb 4_576 2.528(3)
O4 Tb 4_576 2.518(3)
C8 O5 . 1.241(4)
C8 O6 . 1.263(4)
O7 H7A . 0.8302
O7 H7B . 0.8454
O8 H8A . 0.8470
O8 H8B . 0.8095
O9 H9A . 0.8057
O9 H9B . 0.8018
O10 H10A . 0.8390
O10 H10B . 0.8498

loop_
_geom_hbond_atom_site_label_D
_geom_hbond_atom_site_label_H
_geom_hbond_atom_site_label_A
_geom_hbond_site_symmetry_A
_geom_hbond_distance_DH
_geom_hbond_distance_HA
_geom_hbond_distance_DA
_geom_hbond_angle_DHA
_geom_hbond_publ_flag
O7 H7A O5 2_556 0.83 1.98 2.642(4) 136 y
O7 H7B O4 4_585 0.84 2.45 2.966(4) 120 y
O8 H8A O5 2_556 0.85 2.04 2.822(4) 152 y
O8 H8B O10 4_575 0.81 1.95 2.760(5) 174 y
O9 H9A O1 2_656 0.81 2.00 2.808(4) 179 y
O9 H9B O3 1_565 0.81 2.00 2.805(4) 179 y
O10 H10A O6 1_545 0.84 2.33 2.977(5) 134 y
O10 H10B O7 1_545 0.85 2.55 3.169(5) 130 y
